data_7114505
loop_
_publ_author_name
'Hunks, William J.'
'Jennings, Michael C.'
'Puddephatt, Richard J.'

_publ_section_title
;
 Coordination polymers of gold(i) with dithiolate and diphosphine ligands
;
_journal_issue 17
_journal_name_full 'Chemical Communications'
_journal_page_first 1834
_journal_paper_doi 10.1039/b204992a
_journal_year 2002
_chemical_formula_sum 'C44 H38 Au2 Cl4 O6 P2 S2'
_chemical_formula_weight 1324.54
_chemical_name_systematic
; 
? 
;
_space_group_IT_number 13
_symmetry_cell_setting monoclinic
_symmetry_space_group_name_Hall '-P 2yac'
_symmetry_space_group_name_H-M 'P 1 2/n 1'
_atom_sites_solution_hydrogens geom
_atom_sites_solution_primary direct
_atom_sites_solution_secondary difmap
_audit_creation_method SHELXL-97
_cell_angle_alpha 90.00
_cell_angle_beta 98.642(3)
_cell_angle_gamma 90.00
_cell_formula_units_Z 2
_cell_length_a 14.8337(8)
_cell_length_b 8.3956(4)
_cell_length_c 19.2351(10)
_cell_measurement_temperature 294(2)
_cell_volume 2368.3(2)
_computing_cell_refinement 'Nonius DENZO'
_computing_data_collection 'Nonius COLLECT'
_computing_data_reduction 'Nonius DENZO'
_computing_molecular_graphics 'Bruker SHELXTL'
_computing_publication_material 'Bruker SHELXTL'
_computing_structure_refinement 'SHELXL-97 (Sheldrick, 1997)'
_computing_structure_solution 'SHELXS-97 (Sheldrick, 1990)'
_diffrn_ambient_temperature 294(2)
_diffrn_measured_fraction_theta_full 0.995
_diffrn_measured_fraction_theta_max 0.995
_diffrn_measurement_device_type 'Nonius Kappa-CCD'
_diffrn_measurement_method 'phi/omega scans'
_diffrn_radiation_monochromator graphite
_diffrn_radiation_source 'fine-focus sealed tube'
_diffrn_radiation_type MoK\a
_diffrn_radiation_wavelength 0.71073
_diffrn_reflns_av_R_equivalents 0.096
_diffrn_reflns_av_sigmaI/netI 0.0731
_diffrn_reflns_limit_h_max 18
_diffrn_reflns_limit_h_min -18
_diffrn_reflns_limit_k_max 10
_diffrn_reflns_limit_k_min -10
_diffrn_reflns_limit_l_max 23
_diffrn_reflns_limit_l_min -23
_diffrn_reflns_number 25101
_diffrn_reflns_theta_full 26.06
_diffrn_reflns_theta_max 26.06
_diffrn_reflns_theta_min 3.65
_exptl_absorpt_coefficient_mu 6.614
_exptl_absorpt_correction_T_max 0.7872
_exptl_absorpt_correction_T_min 0.3513
_exptl_absorpt_correction_type integration
_exptl_crystal_colour colourless
_exptl_crystal_density_diffrn 1.857
_exptl_crystal_density_method 'not measured'
_exptl_crystal_description 'thick petal'
_exptl_crystal_F_000 1276
_exptl_crystal_size_max 0.20
_exptl_crystal_size_mid 0.09
_exptl_crystal_size_min 0.04
_refine_diff_density_max 1.722
_refine_diff_density_min -0.739
_refine_diff_density_rms 0.132
_refine_ls_extinction_method none
_refine_ls_goodness_of_fit_ref 0.967
_refine_ls_hydrogen_treatment mixed
_refine_ls_matrix_type full
_refine_ls_number_parameters 301
_refine_ls_number_reflns 4662
_refine_ls_number_restraints 30
_refine_ls_restrained_S_all 0.967
_refine_ls_R_factor_all 0.1002
_refine_ls_R_factor_gt 0.0548
_refine_ls_shift/su_max 0.861
_refine_ls_shift/su_mean 0.049
_refine_ls_structure_factor_coef Fsqd
_refine_ls_weighting_details 'calc w=1/[\s^2^(Fo^2^)+(0.0795P)^2^+3.2079P] where P=(Fo^2^+2Fc^2^)/3'
_refine_ls_weighting_scheme calc
_refine_ls_wR_factor_gt 0.1285
_refine_ls_wR_factor_ref 0.1485
_reflns_number_gt 2940
_reflns_number_total 4662
_reflns_threshold_expression >2sigma(I)
_cod_data_source_file b204992a.txt
_cod_data_source_block 4a
_cod_depositor_comments
;
The following automatic conversions were performed:

'_symmetry_cell_setting' value 'Monoclinic' changed to 'monoclinic'
according to
/usr/data/users/saulius/automatic-downloads/retrospective/RSC/lib/dictionaries/cif_core.dic
dictionary named 'cif_core.dic' version 2.4.2 from 2011-04-26.

Automatic conversion script
Id: cif_fix_values 2281 2013-09-26 08:29:07Z andrius 
;
_cod_original_sg_symbol_H-M P2/n
_cod_database_code 7114505

loop_
_symmetry_equiv_pos_as_xyz
'x, y, z'
'-x+1/2, y, -z+1/2'
'-x, -y, -z'
'x-1/2, -y, z-1/2'

loop_
_atom_site_label
_atom_site_type_symbol
_atom_site_fract_x
_atom_site_fract_y
_atom_site_fract_z
_atom_site_U_iso_or_equiv
_atom_site_adp_type
_atom_site_occupancy
_atom_site_symmetry_multiplicity
_atom_site_calc_flag
_atom_site_refinement_flags
Au Au 0.63024(2) 1.67508(4) 0.645481(18) 0.06503(19) Uani 1 1 d .
P1 P 0.62644(15) 1.6469(3) 0.52843(12) 0.0528(5) Uani 1 1 d .
C1 C 0.5335(5) 1.5276(9) 0.4846(5) 0.054(2) Uani 1 1 d .
H1A H 0.5331 1.5037 0.4373 0.082 Uiso 1 1 calc R
S21 S 0.6327(2) 1.7126(4) 0.76401(14) 0.0829(8) Uani 1 1 d .
C22 C 0.5170(8) 1.6746(13) 0.7764(6) 0.088(3) Uani 1 1 d .
H22A H 0.5131 1.6737 0.8263 0.105 Uiso 1 1 calc R
H22B H 0.4780 1.7593 0.7548 0.105 Uiso 1 1 calc R
C23 C 0.4846(9) 1.5188(17) 0.7448(7) 0.095(4) Uani 1 1 d .
O24 O 0.4448(7) 1.4940(12) 0.6888(5) 0.124(3) Uani 1 1 d .
O25 O 0.5151(7) 1.3964(11) 0.7909(4) 0.108(3) Uani 1 1 d .
C26 C 0.4986(12) 1.2390(18) 0.7644(8) 0.125(5) Uani 1 1 d .
H26A H 0.5326 1.2191 0.7259 0.149 Uiso 1 1 calc R
H26B H 0.4343 1.2234 0.7476 0.149 Uiso 1 1 calc R
C27 C 0.5299(11) 1.1309(18) 0.8248(8) 0.116(4) Uani 1 1 d .
H27A H 0.5326 1.0218 0.8086 0.139 Uiso 1 1 calc R
H27B H 0.5901 1.1618 0.8476 0.139 Uiso 1 1 calc R
O28 O 0.4676(6) 1.1443(11) 0.8708(5) 0.111(3) Uani 1 1 d .
C29 C 0.4852(8) 1.0683(15) 0.9332(7) 0.092(3) Uani 1 1 d .
C30 C 0.4328(9) 1.1078(16) 0.9838(7) 0.100(4) Uani 1 1 d .
H30A H 0.3872 1.1836 0.9729 0.120 Uiso 1 1 calc R
C31 C 0.4442(4) 1.0419(7) 1.0486(3) 0.092(3) Uani 1 1 d .
H31A H 0.4057 1.0692 1.0807 0.139 Uiso 1 1 calc R
C1A C 0.6158(4) 1.8348(7) 0.4804(3) 0.057(2) Uani 1 1 d R
C1B C 0.6854(4) 1.9454(7) 0.4976(3) 0.093(4) Uani 1 1 d R
H1BA H 0.7347 1.9237 0.5322 0.112 Uiso 1 1 d R
C1C C 0.6792(9) 2.0867(15) 0.4621(8) 0.111(4) Uani 1 1 d .
H1CA H 0.7266 2.1596 0.4722 0.133 Uiso 1 1 calc R
C1D C 0.6077(9) 2.1256(14) 0.4130(6) 0.087(3) Uani 1 1 d .
H1DA H 0.6044 2.2252 0.3916 0.105 Uiso 1 1 calc R
C1E C 0.5408(8) 2.0170(13) 0.3955(6) 0.088(3) Uani 1 1 d .
H1EA H 0.4922 2.0395 0.3604 0.105 Uiso 1 1 calc R
C1F C 0.5451(8) 1.8722(12) 0.4302(5) 0.075(3) Uani 1 1 d .
H1FA H 0.4983 1.7989 0.4186 0.090 Uiso 1 1 calc R
C1G C 0.7276(5) 1.5567(10) 0.5027(5) 0.055(2) Uani 1 1 d .
C1H C 0.7982(6) 1.5051(11) 0.5528(5) 0.069(3) Uani 1 1 d .
H1HA H 0.7935 1.5164 0.6003 0.083 Uiso 1 1 calc R
C1I C 0.8752(7) 1.4375(13) 0.5337(6) 0.082(3) Uani 1 1 d .
H1IA H 0.9222 1.4045 0.5682 0.099 Uiso 1 1 calc R
C1J C 0.8832(7) 1.4183(14) 0.4638(7) 0.087(3) Uani 1 1 d .
H1JA H 0.9351 1.3716 0.4510 0.104 Uiso 1 1 calc R
C1K C 0.8142(8) 1.4684(13) 0.4135(6) 0.086(3) Uani 1 1 d .
H1KA H 0.8191 1.4558 0.3661 0.103 Uiso 1 1 calc R
C1L C 0.7362(6) 1.5387(12) 0.4328(5) 0.065(2) Uani 1 1 d .
H1LA H 0.6898 1.5736 0.3982 0.077 Uiso 1 1 calc R
Cl41 Cl 0.809(3) 2.210(4) 0.8495(16) 0.315(18) Uani 0.50 1 d PD
C42 C 0.764(4) 2.263(3) 0.768(2) 0.18(2) Uani 0.50 1 d PD
C43 C 0.737(4) 2.122(3) 0.7233(13) 0.15(2) Uani 0.50 1 d PD
Cl44 Cl 0.6965(6) 2.194(2) 0.6421(6) 0.130(6) Uani 0.50 1 d PD
Cl51 Cl 0.262(2) 0.798(2) 0.7580(19) 0.297(12) Uani 0.50 1 d PDU
C52 C 0.307(5) 0.976(5) 0.756(5) 0.35(5) Uani 0.50 1 d PDU
C53 C 0.252(3) 1.082(4) 0.789(2) 0.142(14) Uani 0.50 1 d PDU
Cl54 Cl 0.252(2) 1.269(2) 0.7603(14) 0.250(9) Uani 0.50 1 d PDU

loop_
_atom_site_aniso_label
_atom_site_aniso_U_11
_atom_site_aniso_U_22
_atom_site_aniso_U_33
_atom_site_aniso_U_23
_atom_site_aniso_U_13
_atom_site_aniso_U_12
Au 0.0667(3) 0.0709(3) 0.0555(3) 0.00256(18) 0.00286(17) -0.00145(19)
P1 0.0485(12) 0.0567(13) 0.0518(13) 0.0027(10) 0.0035(10) -0.0050(10)
C1 0.056(5) 0.050(5) 0.055(5) 0.007(4) 0.001(4) 0.005(4)
S21 0.0887(18) 0.103(2) 0.0550(15) -0.0002(14) 0.0032(13) -0.0065(16)
C22 0.092(8) 0.093(9) 0.082(8) -0.009(6) 0.030(6) 0.001(6)
C23 0.098(9) 0.120(11) 0.071(8) 0.006(8) 0.023(7) -0.012(8)
O24 0.134(8) 0.150(8) 0.077(6) 0.012(6) -0.021(5) -0.046(6)
O25 0.148(8) 0.092(6) 0.077(5) 0.000(5) -0.011(5) -0.020(6)
C26 0.160(13) 0.100(10) 0.110(11) -0.004(9) 0.006(10) -0.031(10)
C27 0.138(12) 0.104(10) 0.104(11) 0.009(9) 0.018(10) -0.007(9)
O28 0.101(6) 0.119(7) 0.115(7) 0.039(6) 0.020(6) 0.009(5)
C29 0.080(8) 0.092(9) 0.101(9) 0.014(8) 0.002(7) -0.004(7)
C30 0.098(9) 0.095(8) 0.109(10) 0.036(8) 0.019(8) 0.030(7)
C31 0.080(7) 0.088(8) 0.107(10) 0.010(7) 0.008(7) -0.001(6)
C1A 0.054(5) 0.059(5) 0.058(5) 0.004(4) 0.004(4) 0.002(4)
C1B 0.069(7) 0.068(7) 0.131(10) 0.020(7) -0.025(6) -0.018(5)
C1C 0.097(9) 0.075(8) 0.153(13) 0.020(8) -0.009(9) -0.040(7)
C1D 0.114(10) 0.064(6) 0.083(8) 0.012(6) 0.010(7) 0.007(7)
C1E 0.103(8) 0.072(7) 0.083(8) 0.012(6) -0.004(6) 0.020(7)
C1F 0.088(7) 0.065(6) 0.069(7) 0.005(5) -0.001(6) 0.008(5)
C1G 0.044(4) 0.047(5) 0.070(6) 0.009(4) -0.007(4) -0.009(4)
C1H 0.069(6) 0.071(6) 0.062(6) 0.008(5) -0.005(5) -0.004(5)
C1I 0.058(6) 0.088(8) 0.096(9) 0.000(6) -0.003(6) 0.014(5)
C1J 0.059(6) 0.099(9) 0.105(10) -0.004(7) 0.021(7) 0.005(6)
C1K 0.081(7) 0.099(8) 0.081(8) -0.016(6) 0.022(7) -0.003(6)
C1L 0.061(5) 0.086(7) 0.046(5) 0.003(5) 0.005(4) -0.003(5)
Cl41 0.40(4) 0.29(3) 0.23(3) -0.08(2) -0.03(2) 0.08(3)
C42 0.19(5) 0.12(2) 0.25(7) -0.10(4) 0.08(5) -0.10(4)
C43 0.14(4) 0.077(15) 0.22(7) 0.00(2) 0.03(4) 0.04(2)
Cl44 0.083(5) 0.227(17) 0.075(6) 0.003(8) -0.003(4) -0.036(7)
Cl51 0.26(2) 0.335(19) 0.31(2) 0.17(2) 0.074(16) 0.17(2)
C52 0.49(10) 0.12(4) 0.45(9) 0.04(5) 0.14(8) 0.00(5)
C53 0.11(2) 0.17(4) 0.13(2) 0.04(3) 0.00(2) -0.03(3)
Cl54 0.166(8) 0.363(18) 0.224(19) -0.17(2) 0.042(12) 0.01(2)

loop_
_atom_type_symbol
_atom_type_description
_atom_type_scat_dispersion_real
_atom_type_scat_dispersion_imag
_atom_type_scat_source
C C 0.0033 0.0016 'International Tables Vol C Tables 4.2.6.8 and 6.1.1.4'
H H 0.0000 0.0000 'International Tables Vol C Tables 4.2.6.8 and 6.1.1.4'
O O 0.0106 0.0060 'International Tables Vol C Tables 4.2.6.8 and 6.1.1.4'
P P 0.1023 0.0942 'International Tables Vol C Tables 4.2.6.8 and 6.1.1.4'
S S 0.1246 0.1234 'International Tables Vol C Tables 4.2.6.8 and 6.1.1.4'
Au Au -2.0133 8.8022 'International Tables Vol C Tables 4.2.6.8 and 6.1.1.4'
Cl Cl 0.1484 0.1585 'International Tables Vol C Tables 4.2.6.8 and 6.1.1.4'

loop_
_geom_angle_atom_site_label_1
_geom_angle_atom_site_label_2
_geom_angle_atom_site_label_3
_geom_angle
_geom_angle_site_symmetry_1
_geom_angle_site_symmetry_3
P1 Au S21 178.05(10) . .
C1 P1 C1G 104.2(4) . .
C1 P1 C1A 104.0(3) . .
C1G P1 C1A 103.6(3) . .
C1 P1 Au 115.3(3) . .
C1G P1 Au 114.7(3) . .
C1A P1 Au 113.7(2) . .
C1 C1 P1 124.0(10) 3_686 .
C22 S21 Au 103.6(4) . .
C23 C22 S21 110.9(8) . .
O24 C23 O25 122.0(13) . .
O24 C23 C22 128.3(13) . .
O25 C23 C22 109.5(11) . .
C23 O25 C26 115.8(10) . .
O25 C26 C27 105.6(12) . .
O28 C27 C26 106.9(13) . .
C29 O28 C27 118.3(11) . .
O28 C29 C30 117.5(11) . .
O28 C29 C31 124.8(11) . 3_677
C30 C29 C31 117.6(11) . 3_677
C31 C30 C29 123.3(11) . .
C30 C31 C29 119.0(8) . 3_677
C1F C1A C1B 118.8(5) . .
C1F C1A P1 124.2(6) . .
C1B C1A P1 117.0(2) . .
C1C C1B C1A 118.1(6) . .
C1D C1C C1B 123.1(10) . .
C1C C1D C1E 118.7(11) . .
C1D C1E C1F 119.6(11) . .
C1A C1F C1E 121.6(11) . .
C1L C1G C1H 118.4(8) . .
C1L C1G P1 120.9(7) . .
C1H C1G P1 120.7(7) . .
C1I C1H C1G 121.0(10) . .
C1H C1I C1J 120.4(10) . .
C1K C1J C1I 119.4(10) . .
C1J C1K C1L 120.3(10) . .
C1G C1L C1K 120.5(9) . .
Cl44 Cl41 C42 132(10) 2_656 .
Cl44 Cl41 C43 100(10) 2_656 2_656
C42 Cl41 C43 42.4(13) . 2_656
C42 C42 C43 96(2) 2_656 2_656
C42 C42 C43 53.5(16) 2_656 .
C43 C42 C43 44(2) 2_656 .
C42 C42 Cl41 162(6) 2_656 .
C43 C42 Cl41 67(2) 2_656 .
C43 C42 Cl41 111(2) . .
C42 C42 Cl44 157(7) 2_656 2_656
C43 C42 Cl44 64(2) 2_656 2_656
C43 C42 Cl44 108(2) . 2_656
Cl41 C42 Cl44 5.5(17) . 2_656
C43 C43 C42 83(2) 2_656 2_656
C43 C43 C42 53.3(15) 2_656 .
C42 C43 C42 30(3) 2_656 .
C43 C43 Cl41 152(3) 2_656 2_656
C42 C43 Cl41 70.2(17) 2_656 2_656
C42 C43 Cl41 100(3) . 2_656
C43 C43 Cl44 159.1(11) 2_656 .
C42 C43 Cl44 77(2) 2_656 .
C42 C43 Cl44 105.9(19) . .
Cl41 C43 Cl44 7.8(18) 2_656 .
Cl41 Cl44 C43 72(10) 2_656 .
Cl41 Cl44 C42 43(10) 2_656 2_656
C43 Cl44 C42 39.4(7) . 2_656
Cl51 Cl51 C52 106(5) 2_556 .
Cl51 Cl51 C52 61(5) 2_556 2_556
C52 Cl51 C52 58(5) . 2_556
C53 C52 Cl51 107(3) . .
C53 C52 Cl51 103(4) . 2_556
Cl51 C52 Cl51 13.2(19) . 2_556
C53 C52 C53 63(4) . 2_556
Cl51 C52 C53 111(5) . 2_556
Cl51 C52 C53 98(5) 2_556 2_556
C52 C53 C53 59(5) . 2_556
C52 C53 Cl54 114(3) . .
C53 C53 Cl54 70.4(17) 2_556 .
C52 C53 C52 72(5) . 2_556
C53 C53 C52 58(3) 2_556 2_556
Cl54 C53 C52 114(3) . 2_556
C52 C53 Cl54 106(4) . 2_556
C53 C53 Cl54 58.9(14) 2_556 2_556
Cl54 C53 Cl54 11.6(16) . 2_556
C52 C53 Cl54 104(3) 2_556 2_556
Cl54 Cl54 C53 109(2) 2_556 .
Cl54 Cl54 C53 59.2(15) 2_556 2_556
C53 Cl54 C53 51(3) . 2_556

loop_
_geom_bond_atom_site_label_1
_geom_bond_atom_site_label_2
_geom_bond_distance
_geom_bond_site_symmetry_2
Au P1 2.256(2) .
Au S21 2.296(3) .
P1 C1 1.807(9) .
P1 C1G 1.815(9) .
P1 C1A 1.822(6) .
C1 C1 1.318(16) 3_686
S21 C22 1.798(12) .
C22 C23 1.491(16) .
C23 O24 1.167(14) .
C23 O25 1.388(15) .
O25 C26 1.425(17) .
C26 C27 1.492(19) .
C27 O28 1.378(15) .
O28 C29 1.350(14) .
C29 C30 1.375(17) .
C29 C31 1.402(14) 3_677
C30 C31 1.350(14) .
C31 C29 1.402(14) 3_677
C1A C1F 1.352(12) .
C1A C1B 1.3901 .
C1B C1C 1.365(14) .
C1C C1D 1.351(16) .
C1D C1E 1.352(15) .
C1E C1F 1.383(14) .
C1G C1L 1.378(12) .
C1G C1H 1.382(12) .
C1H C1I 1.374(13) .
C1I C1J 1.378(15) .
C1J C1K 1.365(15) .
C1K C1L 1.398(14) .
Cl41 Cl44 0.23(5) 2_656
Cl41 C42 1.67(2) .
Cl41 C43 1.64(4) 2_656
C42 C42 0.75(7) 2_656
C42 C43 1.20(3) 2_656
C42 C43 1.482(19) .
C42 Cl44 1.84(4) 2_656
C43 C43 1.04(4) 2_656
C43 C42 1.20(3) 2_656
C43 Cl41 1.64(4) 2_656
C43 Cl44 1.699(18) .
Cl44 Cl41 0.23(5) 2_656
Cl44 C42 1.84(4) 2_656
Cl51 Cl51 0.43(6) 2_556
Cl51 C52 1.65(2) .
Cl51 C52 1.81(4) 2_556
C52 C53 1.43(2) .
C52 Cl51 1.81(4) 2_556
C52 C53 1.44(9) 2_556
C53 C53 1.51(8) 2_556
C53 Cl54 1.666(19) .
C53 C52 1.44(9) 2_556
C53 Cl54 1.83(3) 2_556
Cl54 Cl54 0.39(5) 2_556
Cl54 C53 1.83(3) 2_556
